data_7106076
loop_
_publ_author_name
'Ahmed Al-Harbi'
'Wesley Sattler'
'Aaron Sattler'
'Gerard Parkin'

_publ_section_title
;
 Synthesis and Structural Characterization of
 Tris(2-oxo-1-t-butylimidazolyl) and Tris(2-oxo-1-methylbenzimidazolyl)
 hydroborato Complexes: A New Class of Tripodal Oxygen Donor Ligand
;
_journal_name_full Chem.Commun.
_journal_page_first 3123
_journal_paper_doi 10.1039/c0cc03943h
_journal_volume 47
_journal_year 2011
_chemical_formula_sum 'C51 H50 B2 Cl6 I2 N12 O6 Zn2'
_chemical_formula_weight 1545.89
_chemical_name_systematic
;
?
;
_space_group_IT_number 2
_symmetry_cell_setting triclinic
_symmetry_space_group_name_Hall '-P 1'
_symmetry_space_group_name_H-M 'P -1'
_atom_sites_solution_hydrogens geom
_atom_sites_solution_primary direct
_atom_sites_solution_secondary difmap
_audit_creation_method SHELXL-97
_cell_angle_alpha 96.785(11)
_cell_angle_beta 103.212(11)
_cell_angle_gamma 113.522(8)
_cell_formula_units_Z 1
_cell_length_a 9.361(5)
_cell_length_b 11.221(7)
_cell_length_c 17.165(13)
_cell_measurement_reflns_used 6614
_cell_measurement_temperature 200(2)
_cell_measurement_theta_max 28.02
_cell_measurement_theta_min 2.13
_cell_volume 1564.5(18)
_computing_cell_refinement 'Bruker SAINT'
_computing_data_collection 'Bruker APEX2'
_computing_data_reduction 'Bruker SAINT'
_computing_molecular_graphics 'Bruker SHELXTL'
_computing_publication_material 'Bruker SHELXTL'
_computing_structure_refinement 'SHELXL-97 (Sheldrick, 2008)'
_computing_structure_solution 'SHELXS-97 (Sheldrick, 2008)'
_diffrn_ambient_temperature 200(2)
_diffrn_measured_fraction_theta_full 0.989
_diffrn_measured_fraction_theta_max 0.989
_diffrn_measurement_device_type 'Bruker APEX-II CCD'
_diffrn_measurement_method '\f and \w scans'
_diffrn_radiation_monochromator graphite
_diffrn_radiation_source 'fine-focus sealed tube'
_diffrn_radiation_type MoK\a
_diffrn_radiation_wavelength 0.71073
_diffrn_reflns_av_R_equivalents 0.0531
_diffrn_reflns_av_sigmaI/netI 0.0751
_diffrn_reflns_limit_h_max 13
_diffrn_reflns_limit_h_min -13
_diffrn_reflns_limit_k_max 15
_diffrn_reflns_limit_k_min -15
_diffrn_reflns_limit_l_max 23
_diffrn_reflns_limit_l_min -24
_diffrn_reflns_number 24328
_diffrn_reflns_theta_full 30.15
_diffrn_reflns_theta_max 30.15
_diffrn_reflns_theta_min 1.25
_exptl_absorpt_coefficient_mu 2.065
_exptl_absorpt_correction_T_max 0.9599
_exptl_absorpt_correction_T_min 0.7897
_exptl_absorpt_correction_type empirical
_exptl_absorpt_process_details sadabs
_exptl_crystal_colour COLORLESS
_exptl_crystal_density_diffrn 1.641
_exptl_crystal_density_method 'not measured'
_exptl_crystal_description BLOCK
_exptl_crystal_F_000 766
_exptl_crystal_size_max 0.12
_exptl_crystal_size_mid 0.05
_exptl_crystal_size_min 0.02
_refine_diff_density_max 1.376
_refine_diff_density_min -1.187
_refine_diff_density_rms 0.106
_refine_ls_extinction_method none
_refine_ls_goodness_of_fit_ref 1.009
_refine_ls_hydrogen_treatment mixed
_refine_ls_matrix_type full
_refine_ls_number_parameters 368
_refine_ls_number_reflns 9138
_refine_ls_number_restraints 1
_refine_ls_restrained_S_all 1.011
_refine_ls_R_factor_all 0.1108
_refine_ls_R_factor_gt 0.0520
_refine_ls_shift/su_max 0.003
_refine_ls_shift/su_mean 0.000
_refine_ls_structure_factor_coef Fsqd
_refine_ls_weighting_details 'calc w=1/[\s^2^(Fo^2^)+(0.0531P)^2^+1.0111P] where P=(Fo^2^+2Fc^2^)/3'
_refine_ls_weighting_scheme calc
_refine_ls_wR_factor_gt 0.1122
_refine_ls_wR_factor_ref 0.1335
_reflns_number_gt 5194
_reflns_number_total 9138
_reflns_threshold_expression >2sigma(I)
_cod_data_source_file C0CC03943H.TXT
_cod_data_source_block znbtos10
_cod_depositor_comments
;
The following automatic conversions were performed:

'_symmetry_cell_setting' value 'Triclinic' changed to 'triclinic'
according to the built-in table from CIF Core dictionary named
'cif_core.dic' version 2.4.1 from
2010-06-29.

'_exptl_absorpt_correction_type' value 'EMPIRICAL'
changed to 'empirical' according to the built-in table from CIF Core
dictionary named 'cif_core.dic' version 2.4.1 from 2010-06-29.

Automatic conversion script
Id: cif_fix_values 1646 2011-03-28 12:23:43Z adriana 
;
_cod_original_sg_symbol_H-M P-1
_cod_database_code 7106076

loop_
_symmetry_equiv_pos_as_xyz
'x, y, z'
'-x, -y, -z'

loop_
_atom_site_label
_atom_site_type_symbol
_atom_site_fract_x
_atom_site_fract_y
_atom_site_fract_z
_atom_site_U_iso_or_equiv
_atom_site_adp_type
_atom_site_occupancy
_atom_site_symmetry_multiplicity
_atom_site_calc_flag
_atom_site_refinement_flags
_atom_site_disorder_assembly
_atom_site_disorder_group
Zn Zn 0.35446(6) 3.03391(5) 0.26116(3) 0.03261(13) Uani 1 1 d . . .
I I 0.39554(4) 2.83098(3) 0.27450(2) 0.05111(12) Uani 1 1 d . . .
B B 0.3246(6) 3.3310(5) 0.2400(3) 0.0284(10) Uani 1 1 d . . .
H1 H 0.312(5) 3.420(4) 0.232(3) 0.034 Uiso 1 1 d . . .
O1 O 0.1330(3) 3.0236(3) 0.22761(17) 0.0330(6) Uani 1 1 d . . .
O2 O 0.4536(4) 3.1823(3) 0.35902(18) 0.0379(7) Uani 1 1 d . . .
O3 O 0.4516(4) 3.1297(3) 0.18268(19) 0.0363(7) Uani 1 1 d . . .
N11 N 0.1770(4) 3.2143(3) 0.1737(2) 0.0275(7) Uani 1 1 d . . .
N12 N -0.0446(4) 3.0235(4) 0.1105(2) 0.0342(8) Uani 1 1 d . . .
N21 N 0.3247(4) 3.3198(3) 0.3293(2) 0.0290(7) Uani 1 1 d . . .
N22 N 0.3727(4) 3.2818(3) 0.4539(2) 0.0346(8) Uani 1 1 d . . .
N31 N 0.4893(4) 3.3487(3) 0.2276(2) 0.0285(7) Uani 1 1 d . . .
N32 N 0.6895(4) 3.3166(4) 0.1962(2) 0.0367(8) Uani 1 1 d . . .
C11 C 0.0937(5) 3.0841(4) 0.1755(3) 0.0298(9) Uani 1 1 d . . .
C14 C 0.0894(5) 3.2342(4) 0.1026(2) 0.0331(9) Uani 1 1 d . . .
C15 C 0.1216(7) 3.3468(5) 0.0707(3) 0.0452(12) Uani 1 1 d . . .
H13A H 0.2152 3.4290 0.0977 0.054 Uiso 1 1 calc R . .
C16 C 0.0101(8) 3.3333(6) -0.0024(3) 0.0593(15) Uani 1 1 d . . .
H14A H 0.0294 3.4079 -0.0266 0.071 Uiso 1 1 calc R . .
C17 C -0.1265(8) 3.2162(7) -0.0408(3) 0.0639(17) Uani 1 1 d . . .
H15A H -0.1997 3.2124 -0.0907 0.077 Uiso 1 1 calc R . .
C18 C -0.1622(7) 3.1022(6) -0.0094(3) 0.0515(13) Uani 1 1 d . . .
H16A H -0.2575 3.0208 -0.0359 0.062 Uiso 1 1 calc R . .
C13 C -0.0486(5) 3.1156(4) 0.0633(3) 0.0355(10) Uani 1 1 d . . .
C12 C -0.1673(5) 2.8871(5) 0.0947(3) 0.0445(12) Uani 1 1 d . . .
H18A H -0.1248 2.8395 0.1307 0.067 Uiso 1 1 calc R . .
H18B H -0.1948 2.8424 0.0371 0.067 Uiso 1 1 calc R . .
H18C H -0.2656 2.8870 0.1057 0.067 Uiso 1 1 calc R . .
C21 C 0.3865(5) 3.2549(4) 0.3780(3) 0.0305(9) Uani 1 1 d . . .
C24 C 0.2696(5) 3.3923(4) 0.3774(2) 0.0296(9) Uani 1 1 d . . .
C25 C 0.1986(5) 3.4762(4) 0.3595(3) 0.0372(10) Uani 1 1 d . . .
H23A H 0.1758 3.4924 0.3061 0.045 Uiso 1 1 calc R . .
C26 C 0.1615(6) 3.5361(5) 0.4224(3) 0.0454(12) Uani 1 1 d . . .
H24A H 0.1123 3.5944 0.4119 0.054 Uiso 1 1 calc R . .
C27 C 0.1952(6) 3.5121(5) 0.5006(3) 0.0503(13) Uani 1 1 d . . .
H25A H 0.1692 3.5547 0.5427 0.060 Uiso 1 1 calc R . .
C28 C 0.2647(5) 3.4287(5) 0.5181(3) 0.0424(11) Uani 1 1 d . . .
H26A H 0.2867 3.4120 0.5715 0.051 Uiso 1 1 calc R . .
C23 C 0.3023(5) 3.3689(4) 0.4556(3) 0.0346(10) Uani 1 1 d . . .
C22 C 0.4188(6) 3.2235(5) 0.5212(3) 0.0504(13) Uani 1 1 d . . .
H28A H 0.4566 3.1589 0.5020 0.076 Uiso 1 1 calc R . .
H28B H 0.3240 3.1781 0.5400 0.076 Uiso 1 1 calc R . .
H28C H 0.5069 3.2944 0.5669 0.076 Uiso 1 1 calc R . .
C31 C 0.5352(5) 3.2551(4) 0.2010(3) 0.0315(9) Uani 1 1 d . . .
C34 C 0.6205(5) 3.4743(4) 0.2398(2) 0.0302(9) Uani 1 1 d . . .
C35 C 0.6368(6) 3.6015(4) 0.2648(3) 0.0378(10) Uani 1 1 d . . .
H33A H 0.5511 3.6155 0.2785 0.045 Uiso 1 1 calc R . .
C36 C 0.7816(6) 3.7080(5) 0.2694(3) 0.0511(13) Uani 1 1 d . . .
H34A H 0.7955 3.7967 0.2864 0.061 Uiso 1 1 calc R . .
C37 C 0.9075(6) 3.6872(5) 0.2496(4) 0.0572(15) Uani 1 1 d . . .
H35A H 1.0065 3.7621 0.2540 0.069 Uiso 1 1 calc R . .
C38 C 0.8911(6) 3.5603(5) 0.2238(3) 0.0492(13) Uani 1 1 d . . .
H36A H 0.9761 3.5459 0.2093 0.059 Uiso 1 1 calc R . .
C33 C 0.7455(5) 3.4541(4) 0.2198(3) 0.0343(10) Uani 1 1 d . . .
C32 C 0.7763(6) 3.2470(5) 0.1679(4) 0.0545(14) Uani 1 1 d . . .
H38A H 0.7100 3.1503 0.1575 0.082 Uiso 1 1 calc R . .
H38B H 0.8806 3.2736 0.2101 0.082 Uiso 1 1 calc R . .
H38C H 0.7969 3.2701 0.1169 0.082 Uiso 1 1 calc R . .
C41 C 0.1524(9) 3.8401(8) 0.5959(5) 0.101(3) Uani 1 1 d . . .
H41A H 0.1068 3.7436 0.5951 0.121 Uiso 1 1 calc R . .
H41B H 0.2722 3.8798 0.6217 0.121 Uiso 1 1 calc R . .
Cl41 Cl 0.0702(2) 3.91492(17) 0.65363(14) 0.0953(6) Uani 1 1 d . . .
Cl42 Cl 0.1095(4) 3.8604(2) 0.49145(17) 0.1345(10) Uani 1 1 d . . .
C51 C 0.428(2) 2.4841(17) -0.0455(11) 0.1105(10) Uiso 0.50 1 d PD A -1
H51A H 0.3159 2.4121 -0.0734 0.133 Uiso 0.50 1 calc PR A -1
H51B H 0.4814 2.5105 -0.0882 0.133 Uiso 0.50 1 calc PR A -1
Cl51 Cl 0.5357(6) 2.4248(5) 0.0205(3) 0.1105(10) Uiso 0.50 1 d PD A -1
Cl52 Cl 0.4145(6) 2.6269(5) 0.0084(3) 0.1105(10) Uiso 0.50 1 d PD A -1

loop_
_atom_site_aniso_label
_atom_site_aniso_U_11
_atom_site_aniso_U_22
_atom_site_aniso_U_33
_atom_site_aniso_U_23
_atom_site_aniso_U_13
_atom_site_aniso_U_12
Zn 0.0327(3) 0.0261(2) 0.0381(3) 0.0080(2) 0.0052(2) 0.0149(2)
I 0.0587(2) 0.03847(18) 0.0553(2) 0.01287(15) -0.00173(16) 0.03033(16)
B 0.030(2) 0.029(2) 0.032(3) 0.0100(19) 0.014(2) 0.017(2)
O1 0.0323(16) 0.0322(15) 0.0374(17) 0.0131(13) 0.0095(13) 0.0163(13)
O2 0.0423(18) 0.0337(16) 0.0356(17) 0.0038(13) 0.0019(14) 0.0213(14)
O3 0.0419(17) 0.0266(15) 0.0463(18) 0.0072(13) 0.0206(15) 0.0173(14)
N11 0.0255(17) 0.0315(17) 0.0301(18) 0.0099(14) 0.0095(14) 0.0157(15)
N12 0.0292(19) 0.039(2) 0.034(2) 0.0028(16) 0.0068(16) 0.0171(16)
N21 0.0285(18) 0.0276(17) 0.0303(18) 0.0063(14) 0.0088(15) 0.0119(15)
N22 0.036(2) 0.0356(19) 0.0277(19) 0.0089(15) 0.0061(16) 0.0126(16)
N31 0.0330(19) 0.0245(16) 0.0306(18) 0.0077(14) 0.0119(15) 0.0138(15)
N32 0.033(2) 0.036(2) 0.051(2) 0.0145(17) 0.0218(18) 0.0191(17)
C11 0.027(2) 0.035(2) 0.031(2) 0.0050(18) 0.0111(17) 0.0156(18)
C14 0.041(2) 0.047(3) 0.026(2) 0.0108(19) 0.0114(19) 0.032(2)
C15 0.064(3) 0.052(3) 0.038(3) 0.017(2) 0.021(2) 0.038(3)
C16 0.095(5) 0.074(4) 0.040(3) 0.028(3) 0.022(3) 0.063(4)
C17 0.088(4) 0.094(5) 0.030(3) 0.010(3) 0.004(3) 0.068(4)
C18 0.056(3) 0.077(4) 0.029(3) 0.000(2) 0.003(2) 0.045(3)
C13 0.036(2) 0.043(2) 0.034(2) 0.004(2) 0.010(2) 0.027(2)
C12 0.031(2) 0.041(3) 0.046(3) -0.004(2) 0.003(2) 0.010(2)
C21 0.030(2) 0.0234(19) 0.032(2) 0.0036(17) 0.0058(18) 0.0076(17)
C24 0.024(2) 0.027(2) 0.031(2) 0.0018(17) 0.0066(17) 0.0064(17)
C25 0.036(2) 0.040(2) 0.040(3) 0.009(2) 0.015(2) 0.019(2)
C26 0.043(3) 0.041(3) 0.057(3) 0.003(2) 0.024(2) 0.021(2)
C27 0.044(3) 0.053(3) 0.050(3) -0.007(2) 0.023(2) 0.018(3)
C28 0.035(3) 0.051(3) 0.029(2) -0.001(2) 0.013(2) 0.008(2)
C23 0.027(2) 0.034(2) 0.036(2) 0.0047(18) 0.0080(19) 0.0075(18)
C22 0.056(3) 0.054(3) 0.033(3) 0.016(2) 0.002(2) 0.020(3)
C31 0.035(2) 0.032(2) 0.033(2) 0.0077(18) 0.0142(19) 0.0180(19)
C34 0.034(2) 0.028(2) 0.028(2) 0.0116(17) 0.0111(18) 0.0112(18)
C35 0.049(3) 0.032(2) 0.029(2) 0.0087(18) 0.009(2) 0.016(2)
C36 0.054(3) 0.027(2) 0.057(3) 0.010(2) 0.004(3) 0.009(2)
C37 0.041(3) 0.041(3) 0.072(4) 0.027(3) 0.006(3) 0.002(2)
C38 0.032(3) 0.052(3) 0.063(3) 0.029(3) 0.016(2) 0.013(2)
C33 0.031(2) 0.036(2) 0.036(2) 0.0127(19) 0.0098(19) 0.0150(19)
C32 0.049(3) 0.056(3) 0.078(4) 0.019(3) 0.034(3) 0.033(3)
C41 0.065(4) 0.077(5) 0.138(7) -0.007(5) 0.010(5) 0.029(4)
Cl41 0.0827(12) 0.0538(10) 0.1243(16) -0.0042(10) 0.0318(12) 0.0121(9)
Cl42 0.153(2) 0.0817(15) 0.134(2) 0.0103(14) 0.0617(18) 0.0119(15)

loop_
_atom_type_symbol
_atom_type_description
_atom_type_scat_dispersion_real
_atom_type_scat_dispersion_imag
_atom_type_scat_source
C C 0.0033 0.0016 'International Tables Vol C Tables 4.2.6.8 and 6.1.1.4'
H H 0.0000 0.0000 'International Tables Vol C Tables 4.2.6.8 and 6.1.1.4'
B B 0.0013 0.0007 'International Tables Vol C Tables 4.2.6.8 and 6.1.1.4'
N N 0.0061 0.0033 'International Tables Vol C Tables 4.2.6.8 and 6.1.1.4'
O O 0.0106 0.0060 'International Tables Vol C Tables 4.2.6.8 and 6.1.1.4'
Zn Zn 0.2839 1.4301 'International Tables Vol C Tables 4.2.6.8 and 6.1.1.4'
I I -0.4742 1.8119 'International Tables Vol C Tables 4.2.6.8 and 6.1.1.4'
Cl Cl 0.1484 0.1585 'International Tables Vol C Tables 4.2.6.8 and 6.1.1.4'

loop_
_geom_angle_atom_site_label_1
_geom_angle_atom_site_label_2
_geom_angle_atom_site_label_3
_geom_angle
_geom_angle_site_symmetry_1
_geom_angle_site_symmetry_3
_geom_angle_publ_flag
O2 Zn O1 99.06(12) . . ?
O2 Zn O3 99.54(14) . . ?
O1 Zn O3 101.31(12) . . ?
O2 Zn I 117.52(9) . . ?
O1 Zn I 121.03(8) . . ?
O3 Zn I 114.85(9) . . ?
H1 B N31 108(2) . . ?
H1 B N11 106(2) . . ?
N31 B N11 112.3(3) . . ?
H1 B N21 106(2) . . ?
N31 B N21 110.8(3) . . ?
N11 B N21 113.1(3) . . ?
C11 O1 Zn 121.7(3) . . ?
C21 O2 Zn 123.9(3) . . ?
C31 O3 Zn 121.7(3) . . ?
C11 N11 C14 106.9(3) . . ?
C11 N11 B 130.0(3) . . ?
C14 N11 B 122.5(3) . . ?
C11 N12 C13 108.3(4) . . ?
C11 N12 C12 125.2(4) . . ?
C13 N12 C12 126.5(4) . . ?
C21 N21 C24 107.1(3) . . ?
C21 N21 B 129.9(3) . . ?
C24 N21 B 122.8(3) . . ?
C21 N22 C23 108.6(3) . . ?
C21 N22 C22 125.1(4) . . ?
C23 N22 C22 126.3(4) . . ?
C31 N31 C34 107.3(3) . . ?
C31 N31 B 129.5(3) . . ?
C34 N31 B 123.1(3) . . ?
C31 N32 C33 109.0(3) . . ?
C31 N32 C32 124.3(4) . . ?
C33 N32 C32 126.7(4) . . ?
O1 C11 N12 122.6(4) . . ?
O1 C11 N11 127.7(4) . . ?
N12 C11 N11 109.7(4) . . ?
C13 C14 C15 121.1(4) . . ?
C13 C14 N11 108.2(4) . . ?
C15 C14 N11 130.7(4) . . ?
C16 C15 C14 116.6(5) . . ?
C17 C16 C15 122.2(5) . . ?
C16 C17 C18 122.2(5) . . ?
C13 C18 C17 115.4(5) . . ?
C14 C13 C18 122.5(5) . . ?
C14 C13 N12 106.8(4) . . ?
C18 C13 N12 130.7(5) . . ?
O2 C21 N22 123.0(4) . . ?
O2 C21 N21 127.0(4) . . ?
N22 C21 N21 110.0(4) . . ?
C25 C24 C23 120.9(4) . . ?
C25 C24 N21 131.8(4) . . ?
C23 C24 N21 107.3(4) . . ?
C24 C25 C26 117.6(4) . . ?
C25 C26 C27 121.0(5) . . ?
C28 C27 C26 121.3(4) . . ?
C27 C28 C23 117.9(5) . . ?
N22 C23 C28 131.6(4) . . ?
N22 C23 C24 107.1(4) . . ?
C28 C23 C24 121.3(4) . . ?
O3 C31 N31 127.2(4) . . ?
O3 C31 N32 123.6(4) . . ?
N31 C31 N32 109.2(4) . . ?
C35 C34 C33 120.9(4) . . ?
C35 C34 N31 131.0(4) . . ?
C33 C34 N31 108.1(4) . . ?
C34 C35 C36 118.0(5) . . ?
C35 C36 C37 120.9(5) . . ?
C38 C37 C36 121.3(5) . . ?
C37 C38 C33 117.2(5) . . ?
C34 C33 C38 121.7(4) . . ?
C34 C33 N32 106.4(4) . . ?
C38 C33 N32 131.9(4) . . ?
Cl41 C41 Cl42 111.7(4) . . ?
Cl51 C51 Cl52 111.6(11) . . ?

loop_
_geom_bond_atom_site_label_1
_geom_bond_atom_site_label_2
_geom_bond_distance
_geom_bond_site_symmetry_2
_geom_bond_publ_flag
Zn O2 1.962(3) . ?
Zn O1 1.972(3) . ?
Zn O3 1.979(3) . ?
Zn I 2.4834(14) . ?
B H1 1.07(4) . ?
B N31 1.542(6) . ?
B N11 1.550(6) . ?
B N21 1.553(6) . ?
O1 C11 1.260(5) . ?
O2 C21 1.267(5) . ?
O3 C31 1.263(5) . ?
N11 C11 1.362(5) . ?
N11 C14 1.402(5) . ?
N12 C11 1.357(5) . ?
N12 C13 1.393(6) . ?
N12 C12 1.446(6) . ?
N21 C21 1.351(5) . ?
N21 C24 1.407(5) . ?
N22 C21 1.349(5) . ?
N22 C23 1.381(6) . ?
N22 C22 1.458(6) . ?
N31 C31 1.354(5) . ?
N31 C34 1.403(5) . ?
N32 C31 1.357(5) . ?
N32 C33 1.389(5) . ?
N32 C32 1.451(6) . ?
C14 C13 1.382(6) . ?
C14 C15 1.386(6) . ?
C15 C16 1.385(7) . ?
C16 C17 1.365(8) . ?
C17 C18 1.395(8) . ?
C18 C13 1.390(6) . ?
C24 C25 1.377(6) . ?
C24 C23 1.386(6) . ?
C25 C26 1.387(6) . ?
C26 C27 1.390(7) . ?
C27 C28 1.361(7) . ?
C28 C23 1.384(6) . ?
C34 C35 1.377(6) . ?
C34 C33 1.384(6) . ?
C35 C36 1.381(7) . ?
C36 C37 1.394(8) . ?
C37 C38 1.376(7) . ?
C38 C33 1.387(6) . ?
C41 Cl41 1.716(8) . ?
C41 Cl42 1.808(9) . ?
C51 Cl51 1.716(12) . ?
C51 Cl52 1.816(14) . ?
